data_7046307
loop_
_publ_author_name
'Morales Salazar, Daniel'
'Gupta, Arvind Kumar'
'Orthaber, Andreas'

_publ_section_title
;
 Reactivity studies of an imine-functionalised phosphaalkene; unusual
 electrostatic and supramolecular stabilisation of a
 \s<sup>2</sup>\l<sup>3</sup>-phosphorus motif via hydrogen bonding.
;
_journal_issue 31
_journal_name_full 'Dalton transactions (Cambridge, England : 2003)'
_journal_page_first 10404
_journal_page_last 10409
_journal_paper_doi 10.1039/c8dt01607k
_journal_volume 47
_journal_year 2018
_chemical_formula_sum 'C28 H44 F3 N2 O3 P S'
_chemical_formula_weight 576.68
_space_group_crystal_system monoclinic
_space_group_IT_number 14
_space_group_name_Hall '-P 2yn'
_space_group_name_H-M_alt 'P 1 21/n 1'
_symmetry_space_group_name_Hall '-P 2yn'
_symmetry_space_group_name_H-M 'P 1 21/n 1'
_atom_sites_solution_hydrogens mixed
_audit_creation_method SHELXL-2014/7
_audit_update_record
;
2018-03-07 deposited with the CCDC.
2018-05-11 downloaded from the CCDC.
;
_cell_angle_alpha 90
_cell_angle_beta 96.750(5)
_cell_angle_gamma 90
_cell_formula_units_Z 4
_cell_length_a 17.1251(14)
_cell_length_b 8.5823(6)
_cell_length_c 20.7780(15)
_cell_measurement_reflns_used 2460
_cell_measurement_temperature 150(2)
_cell_measurement_theta_max 22.09
_cell_measurement_theta_min 2.40
_cell_volume 3032.6(4)
_computing_cell_refinement 'Bruker SAINT'
_computing_data_collection 'Bruker APEX2'
_computing_data_reduction 'Bruker SAINT'
_computing_molecular_graphics 'Bruker SHELXTL'
_computing_publication_material 'Bruker SHELXTL'
_computing_structure_refinement 'SHELXL-2014/7 (Sheldrick, 2014)'
_computing_structure_solution 'SHELXS-97 (Sheldrick 2008)'
_diffrn_ambient_temperature 150(2)
_diffrn_measured_fraction_theta_full 0.991
_diffrn_measured_fraction_theta_max 0.991
_diffrn_measurement_device_type 'Bruker APEX-II CCD'
_diffrn_measurement_method '\f and \w scans'
_diffrn_radiation_type MoK\a
_diffrn_radiation_wavelength 0.71073
_diffrn_reflns_av_R_equivalents 0.0695
_diffrn_reflns_av_unetI/netI 0.0714
_diffrn_reflns_Laue_measured_fraction_full 0.991
_diffrn_reflns_Laue_measured_fraction_max 0.991
_diffrn_reflns_limit_h_max 20
_diffrn_reflns_limit_h_min -19
_diffrn_reflns_limit_k_max 10
_diffrn_reflns_limit_k_min -9
_diffrn_reflns_limit_l_max 24
_diffrn_reflns_limit_l_min -24
_diffrn_reflns_number 18447
_diffrn_reflns_point_group_measured_fraction_full 0.991
_diffrn_reflns_point_group_measured_fraction_max 0.991
_diffrn_reflns_theta_full 25.242
_diffrn_reflns_theta_max 25.249
_diffrn_reflns_theta_min 1.974
_exptl_absorpt_coefficient_mu 0.209
_exptl_absorpt_correction_T_max 0.7457
_exptl_absorpt_correction_T_min 0.6037
_exptl_absorpt_correction_type multi-scan
_exptl_absorpt_process_details SADABS
_exptl_crystal_colour colourless
_exptl_crystal_density_diffrn 1.263
_exptl_crystal_description rod
_exptl_crystal_F_000 1232
_exptl_crystal_size_max 0.90
_exptl_crystal_size_mid 0.13
_exptl_crystal_size_min 0.09
_refine_diff_density_max 1.248
_refine_diff_density_min -0.282
_refine_diff_density_rms 0.072
_refine_ls_extinction_method none
_refine_ls_goodness_of_fit_ref 1.048
_refine_ls_hydrogen_treatment mixed
_refine_ls_matrix_type full
_refine_ls_number_parameters 412
_refine_ls_number_reflns 5434
_refine_ls_number_restraints 6
_refine_ls_restrained_S_all 1.048
_refine_ls_R_factor_all 0.1080
_refine_ls_R_factor_gt 0.0705
_refine_ls_shift/su_max 0.000
_refine_ls_shift/su_mean 0.000
_refine_ls_structure_factor_coef Fsqd
_refine_ls_weighting_details 'w=1/[\s^2^(Fo^2^)+(0.0828P)^2^+3.7672P] where P=(Fo^2^+2Fc^2^)/3'
_refine_ls_weighting_scheme calc
_refine_ls_wR_factor_gt 0.1672
_refine_ls_wR_factor_ref 0.1894
_reflns_Friedel_coverage 0.000
_reflns_number_gt 3707
_reflns_number_total 5434
_reflns_threshold_expression 'I > 2\s(I)'
_cod_data_source_file c8dt01607k2.cif
_cod_data_source_block 1_a
_cod_depositor_comments 'Adding full bibliography for 7046305--7046310.cif.'
_cod_database_code 7046307
_shelx_shelxl_version_number 2014/7
_shelx_space_group_comment
;
The symmetry employed for this shelxl refinement is uniquely defined
by the following loop, which should always be used as a source of
symmetry information in preference to the above space-group names.
They are only intended as comments.
;

loop_
_space_group_symop_operation_xyz
'x, y, z'
'-x+1/2, y+1/2, -z+1/2'
'-x, -y, -z'
'x-1/2, -y-1/2, z-1/2'

loop_
_atom_site_label
_atom_site_type_symbol
_atom_site_fract_x
_atom_site_fract_y
_atom_site_fract_z
_atom_site_U_iso_or_equiv
_atom_site_adp_type
_atom_site_occupancy
_atom_site_site_symmetry_order
_atom_site_calc_flag
_atom_site_refinement_flags_posn
_atom_site_refinement_flags_adp
_atom_site_refinement_flags_occupancy
_atom_site_disorder_assembly
_atom_site_disorder_group
P1 P 0.71988(5) 0.48004(11) 0.40454(4) 0.0233(3) Uani 1 1 d . . . . .
N1 N 0.7743(2) 0.3386(4) 0.28063(15) 0.0317(8) Uani 1 1 d . . . . .
N2 N 0.89359(17) 0.2994(4) 0.34285(16) 0.0310(8) Uani 1 1 d . . . . .
C1 C 0.77589(19) 0.3207(4) 0.39671(18) 0.0252(8) Uani 1 1 d . . . . .
C2 C 0.8162(2) 0.3206(4) 0.33727(18) 0.0241(8) Uani 1 1 d . . . . .
C3 C 0.8094(2) 0.3486(6) 0.22018(19) 0.0452(12) Uani 1 1 d . . . . .
H3A H 0.8249 0.4574 0.2123 0.054 Uiso 1 1 calc R U . . .
H3B H 0.7711 0.3149 0.1835 0.054 Uiso 1 1 calc R U . . .
C4 C 0.8807(3) 0.2441(5) 0.2257(2) 0.0476(12) Uani 1 1 d . . . . .
H4A H 0.8639 0.1340 0.2276 0.057 Uiso 1 1 calc R U . . .
H4B H 0.9085 0.2570 0.1869 0.057 Uiso 1 1 calc R U . . .
C5 C 0.9355(2) 0.2823(5) 0.2851(2) 0.0402(11) Uani 1 1 d . . . . .
H5A H 0.9752 0.1985 0.2930 0.048 Uiso 1 1 calc R U . . .
H5B H 0.9635 0.3805 0.2779 0.048 Uiso 1 1 calc R U . . .
C6 C 0.9427(2) 0.3215(5) 0.4049(2) 0.0401(11) Uani 1 1 d . . . . .
H6A H 0.9253 0.4167 0.4260 0.048 Uiso 1 1 calc R U . . .
H6B H 0.9978 0.3379 0.3965 0.048 Uiso 1 1 calc R U . . .
C7 C 0.9399(2) 0.1842(6) 0.4513(2) 0.0525(13) Uani 1 1 d . . . . .
H7A H 0.9867 0.1880 0.4841 0.063 Uiso 1 1 calc R U . . .
H7B H 0.9421 0.0858 0.4267 0.063 Uiso 1 1 calc R U . . .
C8 C 0.8658(2) 0.1843(6) 0.4857(2) 0.0443(12) Uani 1 1 d . . . . .
H8A H 0.8672 0.0926 0.5148 0.053 Uiso 1 1 calc R U . . .
H8B H 0.8658 0.2789 0.5129 0.053 Uiso 1 1 calc R U . . .
C9 C 0.7899(2) 0.1800(5) 0.4393(2) 0.0317(9) Uani 1 1 d . . . . .
H9A H 0.7908 0.0866 0.4114 0.038 Uiso 1 1 calc R U . . .
H9B H 0.7451 0.1684 0.4650 0.038 Uiso 1 1 calc R U . . .
C10 C 0.68253(19) 0.4417(4) 0.48276(17) 0.0222(8) Uani 1 1 d . . . . .
C11 C 0.62199(19) 0.3315(4) 0.48842(17) 0.0215(8) Uani 1 1 d . . . . .
C12 C 0.61622(19) 0.2671(4) 0.54926(16) 0.0213(8) Uani 1 1 d . . . . .
H12 H 0.5786 0.1872 0.5529 0.026 Uiso 1 1 calc R U . . .
C13 C 0.6628(2) 0.3146(4) 0.60429(17) 0.0242(8) Uani 1 1 d . . . . .
C14 C 0.7118(2) 0.4420(4) 0.59848(17) 0.0255(8) Uani 1 1 d . . . . .
H14 H 0.7395 0.4845 0.6368 0.031 Uiso 1 1 calc R U . . .
C15 C 0.7224(2) 0.5098(4) 0.53960(17) 0.0243(8) Uani 1 1 d . . . . .
C16 C 0.5607(2) 0.2804(4) 0.43089(17) 0.0241(8) Uani 1 1 d . . . . .
C17 C 0.5882(2) 0.1375(5) 0.3956(2) 0.0367(10) Uani 1 1 d . . . . .
H17A H 0.5997 0.0522 0.4266 0.055 Uiso 1 1 calc R U . . .
H17B H 0.6357 0.1638 0.3758 0.055 Uiso 1 1 calc R U . . .
H17C H 0.5466 0.1051 0.3618 0.055 Uiso 1 1 calc R U . . .
C18 C 0.5415(2) 0.4140(5) 0.38224(19) 0.0345(10) Uani 1 1 d . . . . .
H18A H 0.4955 0.3858 0.3519 0.052 Uiso 1 1 calc R U . . .
H18B H 0.5866 0.4323 0.3582 0.052 Uiso 1 1 calc R U . . .
H18C H 0.5301 0.5089 0.4056 0.052 Uiso 1 1 calc R U . . .
C19 C 0.4824(2) 0.2423(5) 0.4561(2) 0.0372(10) Uani 1 1 d . . . . .
H19A H 0.4422 0.2224 0.4194 0.056 Uiso 1 1 calc R U . . .
H19B H 0.4661 0.3305 0.4814 0.056 Uiso 1 1 calc R U . . .
H19C H 0.4887 0.1495 0.4838 0.056 Uiso 1 1 calc R U . . .
C20 C 0.6608(2) 0.2371(4) 0.67021(18) 0.0282(9) Uani 1 1 d . . . . .
C21 C 0.6093(4) 0.0919(6) 0.6667(2) 0.0688(17) Uani 1 1 d . . . . .
H21A H 0.6297 0.0153 0.6380 0.103 Uiso 1 1 calc R U . . .
H21B H 0.5553 0.1198 0.6498 0.103 Uiso 1 1 calc R U . . .
H21C H 0.6099 0.0473 0.7102 0.103 Uiso 1 1 calc R U . . .
C22 C 0.6244(3) 0.3536(6) 0.7154(2) 0.0486(12) Uani 1 1 d . . . . .
H22A H 0.6211 0.3045 0.7576 0.073 Uiso 1 1 calc R U . . .
H22B H 0.5715 0.3832 0.6959 0.073 Uiso 1 1 calc R U . . .
H22C H 0.6575 0.4468 0.7213 0.073 Uiso 1 1 calc R U . . .
C23 C 0.7433(3) 0.2006(7) 0.7005(2) 0.0554(14) Uani 1 1 d . . . . .
H23A H 0.7415 0.1558 0.7437 0.083 Uiso 1 1 calc R U . . .
H23B H 0.7745 0.2966 0.7042 0.083 Uiso 1 1 calc R U . . .
H23C H 0.7675 0.1258 0.6732 0.083 Uiso 1 1 calc R U . . .
C24 C 0.7719(2) 0.6619(5) 0.53905(19) 0.0338(10) Uani 1 1 d . . . . .
C25 C 0.7255(3) 0.7872(5) 0.4988(2) 0.0416(11) Uani 1 1 d . . . . .
H25A H 0.7550 0.8852 0.5022 0.062 Uiso 1 1 calc R U . . .
H25B H 0.6745 0.8025 0.5150 0.062 Uiso 1 1 calc R U . . .
H25C H 0.7171 0.7543 0.4533 0.062 Uiso 1 1 calc R U . . .
C26 C 0.8511(2) 0.6356(6) 0.5130(2) 0.0449(11) Uani 1 1 d . . . . .
H26A H 0.8419 0.5983 0.4682 0.067 Uiso 1 1 calc R U . . .
H26B H 0.8815 0.5578 0.5399 0.067 Uiso 1 1 calc R U . . .
H26C H 0.8803 0.7339 0.5144 0.067 Uiso 1 1 calc R U . . .
C27 C 0.7907(3) 0.7292(5) 0.6080(2) 0.0551(14) Uani 1 1 d . . . . .
H27A H 0.8190 0.8281 0.6060 0.083 Uiso 1 1 calc R U . . .
H27B H 0.8236 0.6553 0.6351 0.083 Uiso 1 1 calc R U . . .
H27C H 0.7416 0.7470 0.6269 0.083 Uiso 1 1 calc R U . . .
S1 S 0.58682(6) 0.27546(12) 0.18084(5) 0.0344(3) Uani 1 1 d . . . . .
C1C C 0.4810(3) 0.2726(6) 0.1797(2) 0.0462(12) Uani 1 1 d . . . . .
F1 F 0.4469(5) 0.1593(11) 0.1435(7) 0.076(5) Uani 0.54(3) 1 d D . P A 1
F2 F 0.4469(5) 0.4018(11) 0.1566(7) 0.070(4) Uani 0.54(3) 1 d D . P A 1
F3 F 0.4564(6) 0.254(2) 0.2378(4) 0.086(6) Uani 0.54(3) 1 d D . P A 1
F1A F 0.4483(8) 0.263(5) 0.1203(5) 0.168(14) Uani 0.46(3) 1 d D . P A 2
F2A F 0.4559(8) 0.4035(13) 0.2020(15) 0.106(8) Uani 0.46(3) 1 d D . P A 2
F3A F 0.4580(7) 0.1640(18) 0.2120(13) 0.105(9) Uani 0.46(3) 1 d D . P A 2
O1 O 0.6108(6) 0.1290(11) 0.2047(10) 0.123(8) Uani 0.59(2) 1 d D . P B 1
O2 O 0.5946(5) 0.297(2) 0.1152(3) 0.106(7) Uani 0.59(2) 1 d D . P B 1
O3 O 0.6094(4) 0.3986(11) 0.2230(6) 0.064(4) Uani 0.59(2) 1 d D . P B 1
O1A O 0.6136(5) 0.276(3) 0.2481(4) 0.079(9) Uani 0.41(2) 1 d D . P B 2
O2A O 0.6070(6) 0.4087(15) 0.1467(9) 0.082(8) Uani 0.41(2) 1 d D . P B 2
O3A O 0.6042(8) 0.1355(17) 0.1519(9) 0.078(6) Uani 0.41(2) 1 d D . P B 2
H1A H 0.723(2) 0.339(5) 0.2787(18) 0.032(11) Uiso 1 1 d . . . . .

loop_
_atom_site_aniso_label
_atom_site_aniso_U_11
_atom_site_aniso_U_22
_atom_site_aniso_U_33
_atom_site_aniso_U_23
_atom_site_aniso_U_13
_atom_site_aniso_U_12
P1 0.0261(5) 0.0235(5) 0.0200(5) 0.0033(4) 0.0014(4) -0.0009(4)
N1 0.0262(18) 0.043(2) 0.0256(18) -0.0049(16) 0.0026(14) -0.0008(15)
N2 0.0235(16) 0.0350(19) 0.0354(19) 0.0015(16) 0.0070(14) -0.0012(14)
C1 0.0185(17) 0.023(2) 0.033(2) 0.0017(17) 0.0000(15) -0.0037(15)
C2 0.0246(18) 0.0156(19) 0.032(2) -0.0014(17) 0.0015(16) -0.0023(14)
C3 0.046(3) 0.069(3) 0.023(2) -0.011(2) 0.0109(18) -0.005(2)
C4 0.050(3) 0.048(3) 0.049(3) -0.021(2) 0.023(2) -0.004(2)
C5 0.034(2) 0.041(3) 0.050(3) -0.006(2) 0.020(2) -0.0011(19)
C6 0.0226(19) 0.046(3) 0.051(3) 0.008(2) -0.0002(18) -0.0055(18)
C7 0.022(2) 0.065(3) 0.068(3) 0.034(3) -0.004(2) 0.006(2)
C8 0.034(2) 0.046(3) 0.051(3) 0.026(2) -0.002(2) -0.003(2)
C9 0.0268(19) 0.026(2) 0.043(2) 0.0085(19) 0.0046(17) -0.0008(16)
C10 0.0238(17) 0.021(2) 0.0213(18) 0.0035(16) -0.0011(14) -0.0016(14)
C11 0.0230(17) 0.0190(19) 0.0221(18) -0.0021(16) 0.0006(14) -0.0009(14)
C12 0.0212(17) 0.0215(19) 0.0210(18) -0.0021(16) 0.0023(14) -0.0068(14)
C13 0.0262(18) 0.023(2) 0.0236(19) 0.0025(17) 0.0031(15) -0.0038(15)
C14 0.0333(19) 0.023(2) 0.0193(18) -0.0007(16) -0.0013(15) -0.0063(16)
C15 0.0276(18) 0.022(2) 0.0226(19) 0.0003(17) -0.0001(15) -0.0045(15)
C16 0.0221(17) 0.029(2) 0.0204(19) -0.0028(17) -0.0030(14) -0.0023(15)
C17 0.036(2) 0.036(2) 0.037(2) -0.011(2) -0.0001(18) -0.0052(18)
C18 0.033(2) 0.041(3) 0.026(2) 0.000(2) -0.0094(17) -0.0025(18)
C19 0.0243(19) 0.056(3) 0.030(2) -0.004(2) -0.0025(17) -0.0101(18)
C20 0.035(2) 0.027(2) 0.023(2) 0.0064(17) 0.0026(16) -0.0046(16)
C21 0.108(5) 0.050(3) 0.048(3) 0.020(3) 0.008(3) -0.029(3)
C22 0.059(3) 0.053(3) 0.035(2) 0.011(2) 0.011(2) 0.010(2)
C23 0.049(3) 0.076(4) 0.041(3) 0.028(3) 0.003(2) 0.016(3)
C24 0.037(2) 0.034(2) 0.029(2) 0.0017(19) 0.0006(17) -0.0189(18)
C25 0.048(3) 0.026(2) 0.052(3) 0.003(2) 0.011(2) -0.0092(19)
C26 0.032(2) 0.047(3) 0.054(3) 0.001(2) -0.005(2) -0.018(2)
C27 0.092(4) 0.038(3) 0.034(3) -0.006(2) 0.003(3) -0.037(3)
S1 0.0394(6) 0.0302(6) 0.0321(6) -0.0040(5) -0.0014(4) 0.0050(4)
C1C 0.046(3) 0.055(3) 0.034(3) -0.007(3) -0.010(2) 0.001(2)
F1 0.055(4) 0.070(6) 0.094(11) -0.043(5) -0.031(5) -0.011(4)
F2 0.049(3) 0.070(5) 0.084(8) 0.005(5) -0.016(5) 0.022(3)
F3 0.060(5) 0.152(16) 0.046(4) 0.006(6) 0.004(3) -0.026(7)
F1A 0.083(7) 0.35(4) 0.054(6) 0.002(13) -0.049(5) 0.005(14)
F2A 0.059(6) 0.078(8) 0.19(2) -0.019(11) 0.043(9) 0.027(5)
F3A 0.058(6) 0.084(9) 0.18(2) 0.047(11) 0.058(10) 0.003(6)
O1 0.073(5) 0.038(5) 0.24(2) 0.028(10) -0.046(9) 0.001(4)
O2 0.077(5) 0.20(2) 0.038(4) -0.014(6) 0.013(4) 0.016(7)
O3 0.048(4) 0.061(6) 0.082(9) -0.045(6) 0.000(4) -0.008(3)
O1A 0.028(4) 0.19(3) 0.017(4) 0.006(6) -0.013(3) -0.008(6)
O2A 0.079(7) 0.054(8) 0.119(18) 0.053(9) 0.042(8) 0.010(6)
O3A 0.057(7) 0.058(8) 0.126(14) -0.030(10) 0.033(8) -0.001(6)

loop_
_atom_type_symbol
_atom_type_description
_atom_type_scat_dispersion_real
_atom_type_scat_dispersion_imag
_atom_type_scat_source
C C 0.0033 0.0016 'International Tables Vol C Tables 4.2.6.8 and 6.1.1.4'
H H 0.0000 0.0000 'International Tables Vol C Tables 4.2.6.8 and 6.1.1.4'
N N 0.0061 0.0033 'International Tables Vol C Tables 4.2.6.8 and 6.1.1.4'
O O 0.0106 0.0060 'International Tables Vol C Tables 4.2.6.8 and 6.1.1.4'
F F 0.0171 0.0103 'International Tables Vol C Tables 4.2.6.8 and 6.1.1.4'
P P 0.1023 0.0942 'International Tables Vol C Tables 4.2.6.8 and 6.1.1.4'
S S 0.1246 0.1234 'International Tables Vol C Tables 4.2.6.8 and 6.1.1.4'

loop_
_geom_angle_atom_site_label_1
_geom_angle_atom_site_label_2
_geom_angle_atom_site_label_3
_geom_angle
C1 P1 C10 101.55(17)
C2 N1 C3 122.8(3)
C2 N1 H1A 119(3)
C3 N1 H1A 118(3)
C2 N2 C6 121.5(3)
C2 N2 C5 121.2(3)
C6 N2 C5 116.3(3)
C2 C1 C9 115.6(3)
C2 C1 P1 114.0(3)
C9 C1 P1 130.4(3)
N1 C2 N2 121.9(3)
N1 C2 C1 119.2(3)
N2 C2 C1 118.9(3)
N1 C3 C4 108.2(4)
N1 C3 H3A 110.1
C4 C3 H3A 110.1
N1 C3 H3B 110.1
C4 C3 H3B 110.1
H3A C3 H3B 108.4
C5 C4 C3 110.9(3)
C5 C4 H4A 109.5
C3 C4 H4A 109.5
C5 C4 H4B 109.5
C3 C4 H4B 109.5
H4A C4 H4B 108.1
N2 C5 C4 112.0(3)
N2 C5 H5A 109.2
C4 C5 H5A 109.2
N2 C5 H5B 109.2
C4 C5 H5B 109.2
H5A C5 H5B 107.9
N2 C6 C7 113.4(4)
N2 C6 H6A 108.9
C7 C6 H6A 108.9
N2 C6 H6B 108.9
C7 C6 H6B 108.9
H6A C6 H6B 107.7
C6 C7 C8 112.7(4)
C6 C7 H7A 109.1
C8 C7 H7A 109.1
C6 C7 H7B 109.1
C8 C7 H7B 109.1
H7A C7 H7B 107.8
C9 C8 C7 113.4(4)
C9 C8 H8A 108.9
C7 C8 H8A 108.9
C9 C8 H8B 108.9
C7 C8 H8B 108.9
H8A C8 H8B 107.7
C1 C9 C8 114.8(3)
C1 C9 H9A 108.6
C8 C9 H9A 108.6
C1 C9 H9B 108.6
C8 C9 H9B 108.6
H9A C9 H9B 107.6
C15 C10 C11 119.4(3)
C15 C10 P1 118.5(2)
C11 C10 P1 121.6(3)
C12 C11 C10 118.0(3)
C12 C11 C16 118.1(3)
C10 C11 C16 123.8(3)
C13 C12 C11 122.7(3)
C13 C12 H12 118.7
C11 C12 H12 118.7
C12 C13 C14 117.2(3)
C12 C13 C20 122.9(3)
C14 C13 C20 119.9(3)
C15 C14 C13 123.3(3)
C15 C14 H14 118.4
C13 C14 H14 118.4
C14 C15 C10 117.6(3)
C14 C15 C24 119.1(3)
C10 C15 C24 123.2(3)
C17 C16 C19 108.9(3)
C17 C16 C18 109.7(3)
C19 C16 C18 104.8(3)
C17 C16 C11 112.1(3)
C19 C16 C11 109.6(3)
C18 C16 C11 111.6(3)
C16 C17 H17A 109.5
C16 C17 H17B 109.5
H17A C17 H17B 109.5
C16 C17 H17C 109.5
H17A C17 H17C 109.5
H17B C17 H17C 109.5
C16 C18 H18A 109.5
C16 C18 H18B 109.5
H18A C18 H18B 109.5
C16 C18 H18C 109.5
H18A C18 H18C 109.5
H18B C18 H18C 109.5
C16 C19 H19A 109.5
C16 C19 H19B 109.5
H19A C19 H19B 109.5
C16 C19 H19C 109.5
H19A C19 H19C 109.5
H19B C19 H19C 109.5
C23 C20 C21 111.0(4)
C23 C20 C13 110.2(3)
C21 C20 C13 112.9(3)
C23 C20 C22 107.7(4)
C21 C20 C22 106.5(4)
C13 C20 C22 108.4(3)
C20 C21 H21A 109.5
C20 C21 H21B 109.5
H21A C21 H21B 109.5
C20 C21 H21C 109.5
H21A C21 H21C 109.5
H21B C21 H21C 109.5
C20 C22 H22A 109.5
C20 C22 H22B 109.5
H22A C22 H22B 109.5
C20 C22 H22C 109.5
H22A C22 H22C 109.5
H22B C22 H22C 109.5
C20 C23 H23A 109.5
C20 C23 H23B 109.5
H23A C23 H23B 109.5
C20 C23 H23C 109.5
H23A C23 H23C 109.5
H23B C23 H23C 109.5
C25 C24 C26 109.6(3)
C25 C24 C27 106.5(4)
C26 C24 C27 106.6(4)
C25 C24 C15 110.2(3)
C26 C24 C15 112.6(3)
C27 C24 C15 111.2(3)
C24 C25 H25A 109.5
C24 C25 H25B 109.5
H25A C25 H25B 109.5
C24 C25 H25C 109.5
H25A C25 H25C 109.5
H25B C25 H25C 109.5
C24 C26 H26A 109.5
C24 C26 H26B 109.5
H26A C26 H26B 109.5
C24 C26 H26C 109.5
H26A C26 H26C 109.5
H26B C26 H26C 109.5
C24 C27 H27A 109.5
C24 C27 H27B 109.5
H27A C27 H27B 109.5
C24 C27 H27C 109.5
H27A C27 H27C 109.5
H27B C27 H27C 109.5
O1 S1 O3 114.3(6)
O1 S1 O2 114.0(7)
O3 S1 O2 117.5(7)
O3A S1 O2A 113.9(7)
O3A S1 O1A 111.5(9)
O2A S1 O1A 115.1(8)
O3A S1 C1C 104.3(6)
O1 S1 C1C 104.1(5)
O3 S1 C1C 102.8(3)
O2 S1 C1C 101.5(4)
O2A S1 C1C 107.9(5)
O1A S1 C1C 102.8(4)
F3A C1C F1A 110.0(11)
F3A C1C F2A 108.4(9)
F1A C1C F2A 105.4(11)
F2 C1C F1 105.3(6)
F2 C1C F3 104.7(7)
F1 C1C F3 105.3(7)
F3A C1C S1 112.6(6)
F1A C1C S1 109.5(7)
F2A C1C S1 110.8(7)
F2 C1C S1 113.2(5)
F1 C1C S1 113.1(5)
F3 C1C S1 114.3(5)

loop_
_geom_bond_atom_site_label_1
_geom_bond_atom_site_label_2
_geom_bond_distance
P1 C1 1.689(4)
P1 C10 1.845(4)
N1 C2 1.313(5)
N1 C3 1.458(5)
N1 H1A 0.87(4)
N2 C2 1.330(4)
N2 C6 1.466(5)
N2 C5 1.476(5)
C1 C2 1.484(5)
C1 C9 1.501(5)
C3 C4 1.509(6)
C3 H3A 0.9900
C3 H3B 0.9900
C4 C5 1.496(6)
C4 H4A 0.9900
C4 H4B 0.9900
C5 H5A 0.9900
C5 H5B 0.9900
C6 C7 1.526(6)
C6 H6A 0.9900
C6 H6B 0.9900
C7 C8 1.528(6)
C7 H7A 0.9900
C7 H7B 0.9900
C8 C9 1.525(5)
C8 H8A 0.9900
C8 H8B 0.9900
C9 H9A 0.9900
C9 H9B 0.9900
C10 C15 1.418(5)
C10 C11 1.419(5)
C11 C12 1.394(5)
C11 C16 1.558(5)
C12 C13 1.377(5)
C12 H12 0.9500
C13 C14 1.392(5)
C13 C20 1.527(5)
C14 C15 1.385(5)
C14 H14 0.9500
C15 C24 1.558(5)
C16 C17 1.531(5)
C16 C19 1.532(5)
C16 C18 1.538(5)
C17 H17A 0.9800
C17 H17B 0.9800
C17 H17C 0.9800
C18 H18A 0.9800
C18 H18B 0.9800
C18 H18C 0.9800
C19 H19A 0.9800
C19 H19B 0.9800
C19 H19C 0.9800
C20 C23 1.512(6)
C20 C21 1.522(6)
C20 C22 1.552(6)
C21 H21A 0.9800
C21 H21B 0.9800
C21 H21C 0.9800
C22 H22A 0.9800
C22 H22B 0.9800
C22 H22C 0.9800
C23 H23A 0.9800
C23 H23B 0.9800
C23 H23C 0.9800
C24 C25 1.528(6)
C24 C26 1.533(6)
C24 C27 1.544(6)
C25 H25A 0.9800
C25 H25B 0.9800
C25 H25C 0.9800
C26 H26A 0.9800
C26 H26B 0.9800
C26 H26C 0.9800
C27 H27A 0.9800
C27 H27B 0.9800
C27 H27C 0.9800
S1 O3A 1.391(11)
S1 O1 1.395(9)
S1 O3 1.398(6)
S1 O2 1.399(7)
S1 O2A 1.410(8)
S1 O1A 1.419(7)
S1 C1C 1.809(5)
C1C F3A 1.240(11)
C1C F1A 1.296(11)
C1C F2A 1.308(12)
C1C F2 1.317(9)
C1C F1 1.323(9)
C1C F3 1.333(9)
